data_7228266
loop_
_publ_author_name
'Mahmoudi, Ghodrat'
'Khandar, AliAkbar'
'White, Jonathan'
'Mitoraj, Mariusz Pawe\/l'
'Sekhar Jena, Himanshu'
'Van Der Voort, Pascal'
'Qureshi, Naseem'
'Kirillov, Alexander'
'Robeyns, Koen'
'Safin, Damir'

_publ_section_title
;
 Polar protic solvent-trapping polymorphism of the HgII-hydrazone
 coordination polymer: experimental and theoretical findings
;
_journal_name_full CrystEngComm
_journal_paper_doi 10.1039/C7CE00626H
_journal_year 2017
_chemical_formula_sum 'C14 H14 Hg N7 O1.5'
_chemical_formula_weight 504.91
_space_group_crystal_system monoclinic
_space_group_IT_number 14
_space_group_name_Hall '-P 2ybc'
_space_group_name_H-M_alt 'P 1 21/c 1'
_symmetry_space_group_name_Hall '-P 2ybc'
_symmetry_space_group_name_H-M 'P 1 21/c 1'
_atom_sites_solution_hydrogens geom
_audit_creation_method SHELXL-2014/7
_audit_update_record
;
2017-03-26 deposited with the CCDC.
2017-05-15 downloaded from the CCDC.
;
_cell_angle_alpha 90
_cell_angle_beta 96.485(2)
_cell_angle_gamma 90
_cell_formula_units_Z 4
_cell_length_a 8.1973(2)
_cell_length_b 14.0633(3)
_cell_length_c 14.2839(3)
_cell_measurement_reflns_used 5619
_cell_measurement_temperature 130(2)
_cell_measurement_theta_max 73.8407
_cell_measurement_theta_min 3.1112
_cell_volume 1636.13(6)
_computing_structure_refinement 'SHELXL-2014/7 (Sheldrick, 2014)'
_diffrn_ambient_temperature 130(2)
_diffrn_measured_fraction_theta_full 1.000
_diffrn_measured_fraction_theta_max 0.985
_diffrn_measurement_device_type 'SuperNova, Dual, Cu at zero, Atlas'
_diffrn_radiation_type CuK\a
_diffrn_radiation_wavelength 1.54184
_diffrn_reflns_av_R_equivalents 0.0259
_diffrn_reflns_av_unetI/netI 0.0246
_diffrn_reflns_Laue_measured_fraction_full 1.000
_diffrn_reflns_Laue_measured_fraction_max 0.985
_diffrn_reflns_limit_h_max 10
_diffrn_reflns_limit_h_min -7
_diffrn_reflns_limit_k_max 17
_diffrn_reflns_limit_k_min -11
_diffrn_reflns_limit_l_max 15
_diffrn_reflns_limit_l_min -17
_diffrn_reflns_number 10707
_diffrn_reflns_point_group_measured_fraction_full 1.000
_diffrn_reflns_point_group_measured_fraction_max 0.985
_diffrn_reflns_theta_full 67.684
_diffrn_reflns_theta_max 74.006
_diffrn_reflns_theta_min 4.426
_exptl_absorpt_coefficient_mu 17.049
_exptl_absorpt_correction_T_max 1.00000
_exptl_absorpt_correction_T_min 0.83204
_exptl_absorpt_correction_type multi-scan
_exptl_crystal_colour yellow
_exptl_crystal_density_diffrn 2.050
_exptl_crystal_description block
_exptl_crystal_F_000 956
_exptl_crystal_size_max 0.06
_exptl_crystal_size_mid 0.05
_exptl_crystal_size_min 0.04
_refine_diff_density_max 0.394
_refine_diff_density_min -0.968
_refine_diff_density_rms 0.100
_refine_ls_extinction_method none
_refine_ls_goodness_of_fit_ref 1.064
_refine_ls_hydrogen_treatment constr
_refine_ls_matrix_type full
_refine_ls_number_parameters 235
_refine_ls_number_reflns 3271
_refine_ls_number_restraints 41
_refine_ls_restrained_S_all 1.061
_refine_ls_R_factor_all 0.0238
_refine_ls_R_factor_gt 0.0187
_refine_ls_shift/su_max 0.001
_refine_ls_shift/su_mean 0.000
_refine_ls_structure_factor_coef Fsqd
_refine_ls_weighting_details 'w=1/[\s^2^(Fo^2^)+(0.0192P)^2^+0.8964P] where P=(Fo^2^+2Fc^2^)/3'
_refine_ls_weighting_scheme calc
_refine_ls_wR_factor_gt 0.0417
_refine_ls_wR_factor_ref 0.0436
_reflns_Friedel_coverage 0.000
_reflns_number_gt 2877
_reflns_number_total 3271
_reflns_threshold_expression 'I > 2\s(I)'
_cod_data_source_file c7ce00626h2.cif
_cod_data_source_block shelx
_cod_original_formula_sum 'C14 H14 Hg N7 O1.50'
_cod_database_code 7228266
_shelx_shelxl_version_number 2014/7
_shelx_space_group_comment
;
The symmetry employed for this shelxl refinement is uniquely defined
by the following loop, which should always be used as a source of
symmetry information in preference to the above space-group names.
They are only intended as comments.
;

loop_
_space_group_symop_operation_xyz
'x, y, z'
'-x, y+1/2, -z+1/2'
'-x, -y, -z'
'x, -y-1/2, z-1/2'

loop_
_atom_site_label
_atom_site_type_symbol
_atom_site_fract_x
_atom_site_fract_y
_atom_site_fract_z
_atom_site_U_iso_or_equiv
_atom_site_adp_type
_atom_site_occupancy
_atom_site_site_symmetry_order
_atom_site_calc_flag
_atom_site_refinement_flags_posn
_atom_site_refinement_flags_adp
_atom_site_refinement_flags_occupancy
_atom_site_disorder_assembly
_atom_site_disorder_group
Hg Hg 0.53995(2) -0.02007(2) 0.17168(2) 0.01903(5) Uani 1 1 d . . . . .
O1 O 0.5541(3) -0.16894(18) 0.07761(17) 0.0293(6) Uani 1 1 d . . . . .
N1 N 0.3383(3) 0.1035(2) 0.19337(19) 0.0197(5) Uani 1 1 d . . . . .
N2 N 0.3361(3) -0.03035(19) 0.05469(18) 0.0184(5) Uani 1 1 d . . . . .
N3 N 0.3331(3) -0.0990(2) -0.01371(18) 0.0190(5) Uani 1 1 d . . . . .
N4 N 0.4646(4) -0.3855(2) -0.19919(19) 0.0230(6) Uani 1 1 d . . . . .
N5 N 0.7825(4) 0.0078(2) 0.2375(2) 0.0302(7) Uani 1 1 d . . . . .
N6 N 0.8938(4) -0.0340(2) 0.2061(2) 0.0290(7) Uani 1 1 d . . . . .
N7 N 1.0048(4) -0.0712(3) 0.1796(3) 0.0433(9) Uani 1 1 d . . . . .
C1 C 0.2164(4) 0.1040(2) 0.1218(2) 0.0201(6) Uani 1 1 d . . . . .
C2 C 0.0876(4) 0.1686(3) 0.1179(3) 0.0283(8) Uani 1 1 d . . . . .
H2 H 0.0033 0.1682 0.0664 0.034 Uiso 1 1 calc R U . . .
C3 C 0.0845(5) 0.2338(3) 0.1905(3) 0.0328(9) Uani 1 1 d . . . . .
H3 H -0.0020 0.2789 0.1895 0.039 Uiso 1 1 calc R U . . .
C4 C 0.2100(4) 0.2323(3) 0.2649(3) 0.0267(7) Uani 1 1 d . . . . .
H4 H 0.2099 0.2756 0.3160 0.032 Uiso 1 1 calc R U . . .
C5 C 0.3341(4) 0.1666(2) 0.2629(2) 0.0236(7) Uani 1 1 d . . . . .
H5 H 0.4205 0.1662 0.3132 0.028 Uiso 1 1 calc R U . . .
C6 C 0.2226(4) 0.0323(2) 0.0481(2) 0.0202(7) Uani 1 1 d . . . . .
H6 H 0.1416 0.0324 -0.0050 0.024 Uiso 1 1 calc R U . . .
C7 C 0.4486(4) -0.1649(2) 0.0074(2) 0.0198(6) Uani 1 1 d . . . . .
C8 C 0.4492(4) -0.2423(2) -0.0651(2) 0.0193(6) Uani 1 1 d . . . . .
C9 C 0.3474(4) -0.2407(2) -0.1504(2) 0.0219(7) Uani 1 1 d . . . . .
H9 H 0.2708 -0.1905 -0.1639 0.026 Uiso 1 1 calc R U . . .
C10 C 0.3593(4) -0.3128(2) -0.2149(2) 0.0230(7) Uani 1 1 d . . . . .
H10 H 0.2900 -0.3108 -0.2729 0.028 Uiso 1 1 calc R U . . .
C11 C 0.5598(5) -0.3882(3) -0.1167(3) 0.0306(8) Uani 1 1 d . . . . .
H11 H 0.6335 -0.4400 -0.1044 0.037 Uiso 1 1 calc R U . . .
C12 C 0.5554(5) -0.3185(3) -0.0484(2) 0.0285(8) Uani 1 1 d . . . . .
H12 H 0.6247 -0.3229 0.0094 0.034 Uiso 1 1 calc R U . . .
C23 C 0.9342(19) 0.1051(7) 0.4710(8) 0.068(4) Uani 0.5 1 d D U P A 1
H23A H 0.8791 0.1521 0.5072 0.101 Uiso 0.5 1 calc R U P A 1
H23B H 1.0352 0.1327 0.4520 0.101 Uiso 0.5 1 calc R U P A 1
H23C H 0.8611 0.0869 0.4148 0.101 Uiso 0.5 1 calc R U P A 1
C24 C 0.9765(15) 0.0173(7) 0.5321(8) 0.052(3) Uani 0.5 1 d D U P A 1
H24A H 1.0473 0.0372 0.5894 0.062 Uiso 0.5 1 calc R U P A 1
H24B H 0.8737 -0.0085 0.5524 0.062 Uiso 0.5 1 calc R U P A 1
C25 C 1.0632(14) -0.0624(7) 0.4845(8) 0.052(3) Uani 0.5 1 d D U P A 1
H25A H 1.1642 -0.0359 0.4626 0.063 Uiso 0.5 1 calc R U P A 1
H25B H 0.9909 -0.0831 0.4280 0.063 Uiso 0.5 1 calc R U P A 1
C26 C 1.1107(11) -0.1500(7) 0.5446(7) 0.048(2) Uani 0.5 1 d D U P A 1
H26A H 1.0167 -0.1704 0.5777 0.057 Uiso 0.5 1 calc R U P A 1
H26B H 1.1395 -0.2029 0.5039 0.057 Uiso 0.5 1 calc R U P A 1
O27 O 1.2503(8) -0.1273(5) 0.6131(5) 0.0523(18) Uani 0.5 1 d D U P A 1
H27 H 1.2265 -0.0810 0.6462 0.078 Uiso 0.5 1 calc R U P A 1

loop_
_atom_site_aniso_label
_atom_site_aniso_U_11
_atom_site_aniso_U_22
_atom_site_aniso_U_33
_atom_site_aniso_U_23
_atom_site_aniso_U_13
_atom_site_aniso_U_12
Hg 0.02199(7) 0.02025(7) 0.01371(7) 0.00009(5) -0.00292(4) 0.00191(5)
O1 0.0411(15) 0.0233(13) 0.0204(12) -0.0054(10) -0.0104(11) 0.0094(11)
N1 0.0215(13) 0.0186(13) 0.0185(13) -0.0006(10) 0.0000(10) -0.0001(11)
N2 0.0195(13) 0.0199(14) 0.0154(12) -0.0004(10) -0.0001(10) -0.0042(10)
N3 0.0214(13) 0.0199(13) 0.0151(12) -0.0044(10) 0.0003(10) -0.0026(11)
N4 0.0264(14) 0.0246(15) 0.0178(13) -0.0037(11) 0.0021(11) -0.0013(12)
N5 0.0207(14) 0.0394(19) 0.0281(16) -0.0011(13) -0.0085(12) -0.0017(13)
N6 0.0256(16) 0.0264(17) 0.0330(16) 0.0149(13) -0.0049(13) -0.0055(13)
N7 0.0241(17) 0.042(2) 0.065(3) 0.0200(18) 0.0073(17) 0.0022(15)
C1 0.0198(15) 0.0185(16) 0.0217(16) -0.0020(13) 0.0006(12) -0.0029(13)
C2 0.0220(17) 0.0251(18) 0.035(2) -0.0070(15) -0.0107(15) 0.0042(14)
C3 0.0243(18) 0.0255(19) 0.047(2) -0.0100(16) -0.0016(16) 0.0029(14)
C4 0.0271(18) 0.0224(18) 0.0306(19) -0.0101(14) 0.0030(15) -0.0035(14)
C5 0.0235(17) 0.0234(17) 0.0229(17) -0.0020(13) -0.0010(13) -0.0041(13)
C6 0.0174(15) 0.0234(17) 0.0191(15) -0.0014(12) -0.0008(12) -0.0003(12)
C7 0.0238(16) 0.0188(16) 0.0167(15) -0.0018(12) 0.0019(12) -0.0030(13)
C8 0.0234(16) 0.0187(16) 0.0163(15) -0.0002(12) 0.0036(12) -0.0035(12)
C9 0.0232(16) 0.0207(17) 0.0210(16) -0.0014(13) -0.0009(13) -0.0031(13)
C10 0.0215(16) 0.0225(17) 0.0239(17) -0.0033(13) -0.0023(13) -0.0022(13)
C11 0.041(2) 0.029(2) 0.0193(17) -0.0030(14) -0.0050(15) 0.0102(16)
C12 0.036(2) 0.032(2) 0.0152(16) -0.0030(14) -0.0034(14) 0.0083(16)
C23 0.098(10) 0.048(7) 0.049(7) -0.010(6) -0.023(7) -0.018(6)
C24 0.056(6) 0.058(6) 0.040(5) -0.006(5) 0.000(4) 0.000(5)
C25 0.056(6) 0.063(6) 0.036(5) -0.013(5) -0.004(4) -0.001(5)
C26 0.051(5) 0.047(5) 0.046(5) -0.019(4) 0.006(4) -0.002(4)
O27 0.045(4) 0.056(4) 0.053(4) -0.026(3) -0.010(3) 0.012(3)

loop_
_atom_type_symbol
_atom_type_description
_atom_type_scat_dispersion_real
_atom_type_scat_dispersion_imag
_atom_type_scat_source
C C 0.0181 0.0091 'International Tables Vol C Tables 4.2.6.8 and 6.1.1.4'
H H 0.0000 0.0000 'International Tables Vol C Tables 4.2.6.8 and 6.1.1.4'
N N 0.0311 0.0180 'International Tables Vol C Tables 4.2.6.8 and 6.1.1.4'
O O 0.0492 0.0322 'International Tables Vol C Tables 4.2.6.8 and 6.1.1.4'
Hg Hg -4.2923 7.6849 'International Tables Vol C Tables 4.2.6.8 and 6.1.1.4'

loop_
_geom_angle_atom_site_label_1
_geom_angle_atom_site_label_2
_geom_angle_atom_site_label_3
_geom_angle
_geom_angle_site_symmetry_1
_geom_angle_site_symmetry_3
N5 Hg N2 157.27(12) . .
N5 Hg N4 94.05(11) . 4_556
N2 Hg N4 107.61(10) . 4_556
N5 Hg N1 115.04(11) . .
N2 Hg N1 71.38(9) . .
N4 Hg N1 93.41(10) 4_556 .
N5 Hg O1 107.03(11) . .
N2 Hg O1 67.60(9) . .
N4 Hg O1 88.92(9) 4_556 .
N1 Hg O1 137.56(8) . .
C7 O1 Hg 108.9(2) . .
C5 N1 C1 118.8(3) . .
C5 N1 Hg 130.0(2) . .
C1 N1 Hg 111.2(2) . .
C6 N2 N3 118.6(3) . .
C6 N2 Hg 119.2(2) . .
N3 N2 Hg 122.1(2) . .
C7 N3 N2 111.8(2) . .
C11 N4 C10 118.0(3) . .
C11 N4 Hg 118.9(2) . 4
C10 N4 Hg 120.5(2) . 4
N6 N5 Hg 116.7(3) . .
N7 N6 N5 176.5(4) . .
N1 C1 C2 122.0(3) . .
N1 C1 C6 117.4(3) . .
C2 C1 C6 120.6(3) . .
C3 C2 C1 118.7(3) . .
C3 C2 H2 120.7 . .
C1 C2 H2 120.7 . .
C2 C3 C4 119.1(3) . .
C2 C3 H3 120.4 . .
C4 C3 H3 120.4 . .
C5 C4 C3 118.5(3) . .
C5 C4 H4 120.7 . .
C3 C4 H4 120.7 . .
N1 C5 C4 122.9(3) . .
N1 C5 H5 118.6 . .
C4 C5 H5 118.6 . .
N2 C6 C1 120.4(3) . .
N2 C6 H6 119.8 . .
C1 C6 H6 119.8 . .
O1 C7 N3 128.5(3) . .
O1 C7 C8 117.7(3) . .
N3 C7 C8 113.8(3) . .
C12 C8 C9 117.7(3) . .
C12 C8 C7 119.5(3) . .
C9 C8 C7 122.8(3) . .
C10 C9 C8 119.3(3) . .
C10 C9 H9 120.3 . .
C8 C9 H9 120.3 . .
N4 C10 C9 122.7(3) . .
N4 C10 H10 118.6 . .
C9 C10 H10 118.6 . .
N4 C11 C12 122.7(3) . .
N4 C11 H11 118.7 . .
C12 C11 H11 118.7 . .
C8 C12 C11 119.5(3) . .
C8 C12 H12 120.3 . .
C11 C12 H12 120.3 . .
C24 C23 H23A 109.5 . .
C24 C23 H23B 109.5 . .
H23A C23 H23B 109.5 . .
C24 C23 H23C 109.5 . .
H23A C23 H23C 109.5 . .
H23B C23 H23C 109.5 . .
C25 C24 C23 115.2(11) . .
C25 C24 C23 27.4(6) . 3_756
C23 C24 C23 142.5(8) . 3_756
C25 C24 H24A 108.5 . .
C23 C24 H24A 108.5 . .
C23 C24 H24A 94.9 3_756 .
C25 C24 H24B 108.5 . .
C23 C24 H24B 108.5 . .
C23 C24 H24B 91.1 3_756 .
H24A C24 H24B 107.5 . .
C24 C25 C26 116.3(9) . .
C24 C25 H25A 108.2 . .
C26 C25 H25A 108.2 . .
C24 C25 H25B 108.2 . .
C26 C25 H25B 108.2 . .
H25A C25 H25B 107.4 . .
O27 C26 C25 109.4(8) . .
O27 C26 H26A 109.8 . .
C25 C26 H26A 109.8 . .
O27 C26 H26B 109.8 . .
C25 C26 H26B 109.8 . .
H26A C26 H26B 108.2 . .
C26 O27 H27 109.5 . .

loop_
_geom_bond_atom_site_label_1
_geom_bond_atom_site_label_2
_geom_bond_distance
_geom_bond_site_symmetry_2
Hg N5 2.137(3) .
Hg N2 2.230(3) .
Hg N4 2.410(3) 4_556
Hg N1 2.442(3) .
Hg O1 2.498(2) .
O1 C7 1.249(4) .
N1 C5 1.335(5) .
N1 C1 1.346(4) .
N2 C6 1.278(4) .
N2 N3 1.372(4) .
N3 C7 1.335(4) .
N4 C11 1.339(4) .
N4 C10 1.339(4) .
N4 Hg 2.410(3) 4
N5 N6 1.213(5) .
N6 N7 1.150(5) .
C1 C2 1.390(5) .
C1 C6 1.462(4) .
C2 C3 1.386(5) .
C2 H2 0.9500 .
C3 C4 1.394(5) .
C3 H3 0.9500 .
C4 C5 1.376(5) .
C4 H4 0.9500 .
C5 H5 0.9500 .
C6 H6 0.9500 .
C7 C8 1.504(4) .
C8 C12 1.384(5) .
C8 C9 1.396(5) .
C9 C10 1.382(5) .
C9 H9 0.9500 .
C10 H10 0.9500 .
C11 C12 1.386(5) .
C11 H11 0.9500 .
C12 H12 0.9500 .
C23 C24 1.529(5) .
C23 H23A 0.9800 .
C23 H23B 0.9800 .
C23 H23C 0.9800 .
C24 C25 1.526(5) .
C24 C23 1.873(18) 3_756
C24 H24A 0.9900 .
C24 H24B 0.9900 .
C25 C26 1.527(5) .
C25 H25A 0.9900 .
C25 H25B 0.9900 .
C26 O27 1.455(5) .
C26 H26A 0.9900 .
C26 H26B 0.9900 .
O27 H27 0.8400 .

loop_
_geom_torsion_atom_site_label_1
_geom_torsion_atom_site_label_2
_geom_torsion_atom_site_label_3
_geom_torsion_atom_site_label_4
_geom_torsion
_geom_torsion_site_symmetry_1
C6 N2 N3 C7 -173.5(3) .
Hg N2 N3 C7 10.1(3) .
C5 N1 C1 C2 0.6(5) .
Hg N1 C1 C2 -179.4(3) .
C5 N1 C1 C6 -178.5(3) .
Hg N1 C1 C6 1.5(4) .
N1 C1 C2 C3 -0.6(6) .
C6 C1 C2 C3 178.4(4) .
C1 C2 C3 C4 -0.1(6) .
C2 C3 C4 C5 0.9(6) .
C1 N1 C5 C4 0.2(5) .
Hg N1 C5 C4 -179.8(3) .
C3 C4 C5 N1 -0.9(6) .
N3 N2 C6 C1 177.0(3) .
Hg N2 C6 C1 -6.5(4) .
N1 C1 C6 N2 3.0(5) .
C2 C1 C6 N2 -176.0(3) .
Hg O1 C7 N3 -6.2(4) .
Hg O1 C7 C8 172.9(2) .
N2 N3 C7 O1 -1.4(5) .
N2 N3 C7 C8 179.5(3) .
O1 C7 C8 C12 5.4(5) .
N3 C7 C8 C12 -175.5(3) .
O1 C7 C8 C9 -174.0(3) .
N3 C7 C8 C9 5.2(5) .
C12 C8 C9 C10 -1.6(5) .
C7 C8 C9 C10 177.7(3) .
C11 N4 C10 C9 1.0(5) .
Hg N4 C10 C9 -160.8(3) 4
C8 C9 C10 N4 0.4(5) .
C10 N4 C11 C12 -1.1(6) .
Hg N4 C11 C12 161.0(3) 4
C9 C8 C12 C11 1.5(5) .
C7 C8 C12 C11 -177.8(4) .
N4 C11 C12 C8 -0.2(6) .
C23 C24 C25 C26 178.6(11) .
C23 C24 C25 C26 -6.6(10) 3_756
C24 C25 C26 O27 -73.7(11) .
